data_7026607
loop_
_publ_author_name
'Kou, Hui-Zhong'
'An, Guang-Yu'
'Ji, Cong-Min'
'Wang, Bing-Wu'
'Cui, Ai-Li'

_publ_section_title
;
 Ferromagnetic coupling in oximato-bridged multi-decker Ni(II) clusters.
;
_journal_issue 40
_journal_name_full 'Dalton transactions (Cambridge, England : 2003)'
_journal_page_first 9604
_journal_page_last 9610
_journal_paper_doi 10.1039/c0dt00528b
_journal_volume 39
_journal_year 2010
_chemical_formula_sum 'C44 H42 Cl2 N16 Ni4 O12'
_chemical_formula_weight 1292.68
_chemical_name_systematic
;
?
;
_space_group_IT_number 2
_symmetry_cell_setting triclinic
_symmetry_space_group_name_Hall '-P 1'
_symmetry_space_group_name_H-M 'P -1'
_atom_sites_solution_hydrogens geom
_atom_sites_solution_primary direct
_atom_sites_solution_secondary difmap
_audit_creation_method SHELXL-97
_cell_angle_alpha 90.07(3)
_cell_angle_beta 99.39(3)
_cell_angle_gamma 103.55(3)
_cell_formula_units_Z 1
_cell_length_a 10.586(2)
_cell_length_b 10.925(2)
_cell_length_c 11.471(2)
_cell_measurement_reflns_used 4461
_cell_measurement_temperature 293(2)
_cell_measurement_theta_max 27.47
_cell_measurement_theta_min 3.09
_cell_volume 1271.4(5)
_computing_cell_refinement 'crystalstructure 3.6.0 (Rigaku, 2004)'
_computing_data_collection 'crystalstructure 3.6.0 (Rigaku, 2004)'
_computing_data_reduction 'SHELXL-97 (Sheldrick, 1997)'
_computing_molecular_graphics 'XP (Sheldrick, 1998)'
_computing_publication_material 'XP (Sheldrick, 1998)'
_computing_structure_refinement 'SHELXL-97 (Sheldrick, 1997)'
_computing_structure_solution 'SHELXS-97 (Sheldrick, 1990)'
_diffrn_ambient_temperature 293(2)
_diffrn_detector_area_resol_mean 0.77
_diffrn_measured_fraction_theta_full 0.990
_diffrn_measured_fraction_theta_max 0.990
_diffrn_measurement_device_type 'Rigaku R-AXIS RAPID IP'
_diffrn_measurement_method '\w scans'
_diffrn_radiation_monochromator graphite
_diffrn_radiation_source 'fine-focus sealed tube'
_diffrn_radiation_type MoK\a
_diffrn_radiation_wavelength 0.71073
_diffrn_reflns_av_R_equivalents 0.0282
_diffrn_reflns_av_sigmaI/netI 0.0379
_diffrn_reflns_limit_h_max 13
_diffrn_reflns_limit_h_min -13
_diffrn_reflns_limit_k_max 13
_diffrn_reflns_limit_k_min -14
_diffrn_reflns_limit_l_max 14
_diffrn_reflns_limit_l_min -14
_diffrn_reflns_number 12573
_diffrn_reflns_theta_full 27.48
_diffrn_reflns_theta_max 27.48
_diffrn_reflns_theta_min 3.09
_diffrn_standards_decay_% 0
_exptl_absorpt_coefficient_mu 1.642
_exptl_absorpt_correction_T_max 1.000
_exptl_absorpt_correction_T_min 0.535
_exptl_absorpt_correction_type empirical
_exptl_absorpt_process_details 'ABSCOR; Higashi, 1995'
_exptl_crystal_colour brown
_exptl_crystal_density_diffrn 1.688
_exptl_crystal_density_method 'not measured'
_exptl_crystal_description platelet
_exptl_crystal_F_000 660
_exptl_crystal_size_max 0.20
_exptl_crystal_size_mid 0.18
_exptl_crystal_size_min 0.08
_refine_diff_density_max 0.414
_refine_diff_density_min -0.673
_refine_diff_density_rms 0.076
_refine_ls_extinction_method none
_refine_ls_goodness_of_fit_ref 1.087
_refine_ls_hydrogen_treatment constr
_refine_ls_matrix_type full
_refine_ls_number_parameters 352
_refine_ls_number_reflns 5769
_refine_ls_number_restraints 0
_refine_ls_restrained_S_all 1.087
_refine_ls_R_factor_all 0.0517
_refine_ls_R_factor_gt 0.0359
_refine_ls_shift/su_max 0.001
_refine_ls_shift/su_mean 0.000
_refine_ls_structure_factor_coef Fsqd
_refine_ls_weighting_details 'calc w=1/[\s^2^(Fo^2^)+(0.0518P)^2^+0.3856P] where P=(Fo^2^+2Fc^2^)/3'
_refine_ls_weighting_scheme calc
_refine_ls_wR_factor_gt 0.0896
_refine_ls_wR_factor_ref 0.1056
_reflns_number_gt 4461
_reflns_number_total 5769
_reflns_threshold_expression >2sigma(I)
_cod_data_source_file c0dt00528b.txt
_cod_data_source_block 1
_cod_depositor_comments
;
The following automatic conversions were performed:

'_exptl_absorpt_correction_type' value 'Empirical' changed to
'empirical' according to
/home/saulius/struct/CIF-dictionaries/cif_core.dic dictionary named
'cif_core.dic' version 2.4.2 from 2011-04-26.

Automatic conversion script
Id: cif_fix_values 1891 2012-01-12 08:04:46Z andrius 
;
_cod_original_cell_volume 1271.4(4)
_cod_original_sg_symbol_H-M P-1
_cod_database_code 7026607

loop_
_symmetry_equiv_pos_as_xyz
'x, y, z'
'-x, -y, -z'

loop_
_atom_site_label
_atom_site_type_symbol
_atom_site_fract_x
_atom_site_fract_y
_atom_site_fract_z
_atom_site_U_iso_or_equiv
_atom_site_adp_type
_atom_site_occupancy
_atom_site_symmetry_multiplicity
_atom_site_calc_flag
_atom_site_refinement_flags
Ni1 Ni 0.45461(3) 0.99927(3) 0.16503(3) 0.03413(11) Uani 1 1 d .
Ni2 Ni 0.39021(3) 1.26960(3) 0.07340(3) 0.03484(11) Uani 1 1 d .
Cl1 Cl 0.81851(8) 0.60333(7) 0.35080(7) 0.05133(19) Uani 1 1 d .
O1 O 0.40981(19) 1.11964(19) 0.27785(16) 0.0422(4) Uani 1 1 d .
O2 O 0.46256(18) 1.13828(18) 0.04605(16) 0.0381(4) Uani 1 1 d .
N1 N 0.2962(2) 1.3887(2) 0.1077(2) 0.0406(5) Uani 1 1 d .
N2 N 0.3623(2) 1.2124(2) 0.2220(2) 0.0387(5) Uani 1 1 d .
N3 N 0.2628(3) 1.2346(3) 0.3857(2) 0.0562(7) Uani 1 1 d .
H3B H 0.2900 1.1732 0.4197 0.067 Uiso 1 1 calc R
H3C H 0.2166 1.2741 0.4198 0.067 Uiso 1 1 calc R
N6 N 0.4298(2) 1.3197(2) -0.0720(2) 0.0423(5) Uani 1 1 d .
H6 H 0.4158 1.3875 -0.1041 0.051 Uiso 1 1 calc R
N8 N 0.6605(2) 1.0741(2) 0.2493(2) 0.0402(5) Uani 1 1 d .
C1 C 0.2628(3) 1.4795(3) 0.0387(3) 0.0504(7) Uani 1 1 d .
H1 H 0.2958 1.4942 -0.0316 0.061 Uiso 1 1 calc R
C2 C 0.1811(3) 1.5517(3) 0.0690(3) 0.0605(9) Uani 1 1 d .
H2 H 0.1598 1.6138 0.0195 0.073 Uiso 1 1 calc R
C3 C 0.1318(3) 1.5313(3) 0.1719(3) 0.0621(9) Uani 1 1 d .
H3A H 0.0760 1.5790 0.1925 0.074 Uiso 1 1 calc R
C4 C 0.1653(3) 1.4395(3) 0.2455(3) 0.0533(8) Uani 1 1 d .
H4 H 0.1330 1.4250 0.3162 0.064 Uiso 1 1 calc R
C5 C 0.2484(3) 1.3692(3) 0.2117(3) 0.0415(6) Uani 1 1 d .
C6 C 0.2928(3) 1.2692(3) 0.2774(3) 0.0412(6) Uani 1 1 d .
O3 O 0.8073(3) 0.7312(2) 0.3449(3) 0.0871(9) Uani 1 1 d .
C18 C 0.7380(3) 1.0013(3) 0.2993(3) 0.0550(8) Uani 1 1 d .
H18 H 0.7096 0.9147 0.2841 0.066 Uiso 1 1 calc R
O6 O 0.7791(4) 0.5557(3) 0.4556(3) 0.1010(11) Uani 1 1 d .
C19 C 0.8568(3) 1.0463(4) 0.3715(4) 0.0724(11) Uani 1 1 d .
H19 H 0.9059 0.9913 0.4054 0.087 Uiso 1 1 calc R
C22 C 0.7081(3) 1.1979(3) 0.2680(3) 0.0492(7) Uani 1 1 d .
H22 H 0.6583 1.2512 0.2313 0.059 Uiso 1 1 calc R
C21 C 0.8273(3) 1.2520(3) 0.3386(4) 0.0674(10) Uani 1 1 d .
H21 H 0.8562 1.3391 0.3492 0.081 Uiso 1 1 calc R
C20 C 0.9021(4) 1.1742(4) 0.3930(4) 0.0753(12) Uani 1 1 d .
H20 H 0.9814 1.2073 0.4430 0.090 Uiso 1 1 calc R
O5 O 0.7372(4) 0.5304(3) 0.2545(3) 0.1301(16) Uani 1 1 d .
C17 C 0.1975(3) 0.8995(3) -0.0049(3) 0.0537(8) Uani 1 1 d .
H17 H 0.2552 0.9092 -0.0590 0.064 Uiso 1 1 calc R
C13 C 0.1606(3) 0.9159(3) 0.1832(3) 0.0573(8) Uani 1 1 d .
H13 H 0.1925 0.9390 0.2625 0.069 Uiso 1 1 calc R
C14 C 0.0285(3) 0.8667(4) 0.1500(4) 0.0723(11) Uani 1 1 d .
H14 H -0.0274 0.8553 0.2059 0.087 Uiso 1 1 calc R
O4 O 0.9500(3) 0.5956(4) 0.3545(4) 0.1276(14) Uani 1 1 d .
C16 C 0.0661(4) 0.8519(4) -0.0446(4) 0.0775(12) Uani 1 1 d .
H16 H 0.0357 0.8315 -0.1246 0.093 Uiso 1 1 calc R
C15 C -0.0204(4) 0.8343(4) 0.0336(5) 0.0787(13) Uani 1 1 d .
H15 H -0.1100 0.8012 0.0083 0.094 Uiso 1 1 calc R
N7 N 0.2462(2) 0.9326(2) 0.1080(2) 0.0414(5) Uani 1 1 d .
C11 C 0.5218(2) 1.2500(2) -0.2399(2) 0.0369(6) Uani 1 1 d .
C12 C 0.4830(2) 1.2377(2) -0.1215(2) 0.0349(5) Uani 1 1 d .
C10 C 0.5254(3) 1.3562(3) -0.3043(3) 0.0464(7) Uani 1 1 d .
H10 H 0.5037 1.4261 -0.2740 0.056 Uiso 1 1 calc R
C8 C 0.5923(3) 1.2524(4) -0.4575(3) 0.0613(9) Uani 1 1 d .
H8 H 0.6167 1.2512 -0.5317 0.074 Uiso 1 1 calc R
C7 C 0.5861(3) 1.1489(3) -0.3890(3) 0.0525(8) Uani 1 1 d .
H7 H 0.6054 1.0775 -0.4190 0.063 Uiso 1 1 calc R
C9 C 0.5619(3) 1.3579(3) -0.4150(3) 0.0578(8) Uani 1 1 d .
H9 H 0.5657 1.4291 -0.4599 0.069 Uiso 1 1 calc R
N5 N 0.5040(2) 1.1384(2) -0.06469(19) 0.0341(5) Uani 1 1 d .
N4 N 0.5535(2) 1.1461(2) -0.2810(2) 0.0397(5) Uani 1 1 d .

loop_
_atom_site_aniso_label
_atom_site_aniso_U_11
_atom_site_aniso_U_22
_atom_site_aniso_U_33
_atom_site_aniso_U_23
_atom_site_aniso_U_13
_atom_site_aniso_U_12
Ni1 0.03616(19) 0.03548(19) 0.03451(19) -0.00050(14) 0.00903(14) 0.01383(14)
Ni2 0.03507(19) 0.03348(19) 0.0393(2) -0.00310(14) 0.00774(14) 0.01369(14)
Cl1 0.0671(5) 0.0500(4) 0.0478(4) 0.0068(3) 0.0198(3) 0.0286(4)
O1 0.0503(11) 0.0490(11) 0.0353(10) 0.0010(8) 0.0100(8) 0.0256(9)
O2 0.0489(10) 0.0415(10) 0.0329(9) 0.0030(8) 0.0160(8) 0.0224(8)
N1 0.0392(12) 0.0368(12) 0.0471(13) -0.0043(10) 0.0047(10) 0.0137(10)
N2 0.0374(12) 0.0404(12) 0.0406(12) -0.0071(10) 0.0072(10) 0.0137(10)
N3 0.0675(17) 0.0693(18) 0.0456(14) 0.0012(13) 0.0236(13) 0.0341(14)
N6 0.0505(13) 0.0343(12) 0.0475(14) 0.0027(10) 0.0123(11) 0.0179(10)
N8 0.0422(12) 0.0381(12) 0.0415(12) -0.0057(10) 0.0062(10) 0.0121(10)
C1 0.0527(17) 0.0440(16) 0.0583(19) -0.0045(14) 0.0081(14) 0.0197(14)
C2 0.064(2) 0.0505(19) 0.074(2) -0.0012(17) 0.0046(18) 0.0312(16)
C3 0.0547(19) 0.062(2) 0.080(2) -0.0071(19) 0.0129(17) 0.0339(16)
C4 0.0467(17) 0.0547(19) 0.064(2) -0.0105(16) 0.0156(15) 0.0194(14)
C5 0.0330(13) 0.0411(15) 0.0503(16) -0.0099(13) 0.0039(12) 0.0107(11)
C6 0.0345(13) 0.0444(15) 0.0461(16) -0.0110(13) 0.0085(12) 0.0108(11)
O3 0.105(2) 0.0461(14) 0.122(3) 0.0174(15) 0.0312(19) 0.0321(14)
C18 0.0465(17) 0.0420(16) 0.073(2) 0.0011(15) -0.0036(15) 0.0131(13)
O6 0.171(3) 0.080(2) 0.0739(19) 0.0228(16) 0.067(2) 0.042(2)
C19 0.0479(19) 0.062(2) 0.098(3) 0.004(2) -0.0172(19) 0.0150(17)
C22 0.0446(16) 0.0401(15) 0.066(2) -0.0029(14) 0.0137(14) 0.0129(13)
C21 0.0534(19) 0.0394(17) 0.107(3) -0.0190(19) 0.015(2) 0.0043(15)
C20 0.0464(19) 0.070(2) 0.096(3) -0.023(2) -0.0153(19) 0.0054(18)
O5 0.207(4) 0.100(2) 0.082(2) -0.0362(19) -0.054(2) 0.088(3)
C17 0.0503(18) 0.062(2) 0.0488(18) -0.0071(15) 0.0043(14) 0.0160(15)
C13 0.0448(17) 0.071(2) 0.060(2) 0.0058(17) 0.0203(15) 0.0133(15)
C14 0.0470(19) 0.068(2) 0.106(3) 0.007(2) 0.029(2) 0.0106(17)
O4 0.087(2) 0.124(3) 0.198(4) 0.008(3) 0.064(3) 0.050(2)
C16 0.060(2) 0.083(3) 0.081(3) -0.029(2) -0.015(2) 0.018(2)
C15 0.0416(19) 0.059(2) 0.125(4) -0.025(2) 0.000(2) 0.0008(16)
N7 0.0395(12) 0.0430(13) 0.0441(13) 0.0009(10) 0.0103(10) 0.0124(10)
C11 0.0337(13) 0.0361(13) 0.0374(14) 0.0008(11) 0.0041(11) 0.0028(11)
C12 0.0336(13) 0.0294(12) 0.0407(14) -0.0036(11) 0.0052(11) 0.0063(10)
C10 0.0479(16) 0.0412(15) 0.0471(16) 0.0074(13) 0.0061(13) 0.0060(13)
C8 0.063(2) 0.084(3) 0.0406(17) 0.0189(17) 0.0194(15) 0.0183(18)
C7 0.0570(18) 0.064(2) 0.0416(16) 0.0019(15) 0.0151(14) 0.0203(15)
C9 0.063(2) 0.058(2) 0.0532(19) 0.0194(16) 0.0132(16) 0.0125(16)
N5 0.0376(11) 0.0343(11) 0.0332(11) 0.0004(9) 0.0092(9) 0.0117(9)
N4 0.0389(12) 0.0442(13) 0.0383(12) 0.0010(10) 0.0090(9) 0.0126(10)

loop_
_atom_type_symbol
_atom_type_description
_atom_type_scat_dispersion_real
_atom_type_scat_dispersion_imag
_atom_type_scat_source
C C 0.0033 0.0016 'International Tables Vol C Tables 4.2.6.8 and 6.1.1.4'
H H 0.0000 0.0000 'International Tables Vol C Tables 4.2.6.8 and 6.1.1.4'
N N 0.0061 0.0033 'International Tables Vol C Tables 4.2.6.8 and 6.1.1.4'
O O 0.0106 0.0060 'International Tables Vol C Tables 4.2.6.8 and 6.1.1.4'
Cl Cl 0.1484 0.1585 'International Tables Vol C Tables 4.2.6.8 and 6.1.1.4'
Ni Ni 0.3393 1.1124 'International Tables Vol C Tables 4.2.6.8 and 6.1.1.4'

loop_
_geom_angle_atom_site_label_1
_geom_angle_atom_site_label_2
_geom_angle_atom_site_label_3
_geom_angle
_geom_angle_site_symmetry_1
_geom_angle_site_symmetry_3
O1 Ni1 O2 87.09(8) . .
O1 Ni1 N5 173.43(8) . 2_675
O2 Ni1 N5 99.44(8) . 2_675
O1 Ni1 N4 94.85(9) . 2_675
O2 Ni1 N4 178.01(8) . 2_675
N5 Ni1 N4 78.62(9) 2_675 2_675
O1 Ni1 N7 86.62(9) . .
O2 Ni1 N7 91.08(9) . .
N5 Ni1 N7 92.46(9) 2_675 .
N4 Ni1 N7 88.59(9) 2_675 .
O1 Ni1 N8 85.85(9) . .
O2 Ni1 N8 92.74(9) . .
N5 Ni1 N8 94.54(9) 2_675 .
N4 Ni1 N8 87.86(9) 2_675 .
N7 Ni1 N8 171.37(9) . .
O2 Ni2 N6 84.39(9) . .
O2 Ni2 N2 91.30(9) . .
N6 Ni2 N2 175.09(10) . .
O2 Ni2 N1 172.16(9) . .
N6 Ni2 N1 100.89(11) . .
N2 Ni2 N1 83.65(10) . .
O6 Cl1 O5 109.2(3) . .
O6 Cl1 O4 107.6(2) . .
O5 Cl1 O4 110.1(3) . .
O6 Cl1 O3 108.07(19) . .
O5 Cl1 O3 110.7(2) . .
O4 Cl1 O3 111.2(2) . .
N2 O1 Ni1 112.89(15) . .
N5 O2 Ni2 114.28(15) . .
N5 O2 Ni1 127.09(15) . .
Ni2 O2 Ni1 118.15(9) . .
C1 N1 C5 118.3(2) . .
C1 N1 Ni2 128.0(2) . .
C5 N1 Ni2 113.39(18) . .
C6 N2 O1 117.6(2) . .
C6 N2 Ni2 116.5(2) . .
O1 N2 Ni2 125.87(17) . .
C6 N3 H3B 120.0 . .
C6 N3 H3C 120.0 . .
H3B N3 H3C 120.0 . .
C12 N6 Ni2 111.45(19) . .
C12 N6 H6 124.3 . .
Ni2 N6 H6 124.3 . .
C22 N8 C18 116.0(3) . .
C22 N8 Ni1 120.1(2) . .
C18 N8 Ni1 123.2(2) . .
N1 C1 C2 122.2(3) . .
N1 C1 H1 118.9 . .
C2 C1 H1 118.9 . .
C3 C2 C1 119.6(3) . .
C3 C2 H2 120.2 . .
C1 C2 H2 120.2 . .
C2 C3 C4 119.7(3) . .
C2 C3 H3A 120.2 . .
C4 C3 H3A 120.2 . .
C3 C4 C5 118.7(3) . .
C3 C4 H4 120.6 . .
C5 C4 H4 120.6 . .
N1 C5 C4 121.5(3) . .
N1 C5 C6 112.5(2) . .
C4 C5 C6 126.0(3) . .
N2 C6 N3 122.4(3) . .
N2 C6 C5 113.7(3) . .
N3 C6 C5 123.9(3) . .
N8 C18 C19 124.1(3) . .
N8 C18 H18 118.0 . .
C19 C18 H18 118.0 . .
C18 C19 C20 119.0(3) . .
C18 C19 H19 120.5 . .
C20 C19 H19 120.5 . .
N8 C22 C21 123.9(3) . .
N8 C22 H22 118.0 . .
C21 C22 H22 118.0 . .
C20 C21 C22 118.6(3) . .
C20 C21 H21 120.7 . .
C22 C21 H21 120.7 . .
C19 C20 C21 118.4(3) . .
C19 C20 H20 120.8 . .
C21 C20 H20 120.8 . .
N7 C17 C16 122.7(3) . .
N7 C17 H17 118.6 . .
C16 C17 H17 118.6 . .
N7 C13 C14 123.5(3) . .
N7 C13 H13 118.3 . .
C14 C13 H13 118.3 . .
C13 C14 C15 119.0(4) . .
C13 C14 H14 120.5 . .
C15 C14 H14 120.5 . .
C15 C16 C17 119.8(4) . .
C15 C16 H16 120.1 . .
C17 C16 H16 120.1 . .
C14 C15 C16 118.1(3) . .
C14 C15 H15 120.9 . .
C16 C15 H15 120.9 . .
C17 N7 C13 116.9(3) . .
C17 N7 Ni1 120.6(2) . .
C13 N7 Ni1 122.4(2) . .
N4 C11 C10 122.1(3) . .
N4 C11 C12 114.3(2) . .
C10 C11 C12 123.6(3) . .
N5 C12 N6 120.1(2) . .
N5 C12 C11 115.6(2) . .
N6 C12 C11 124.2(2) . .
C11 C10 C9 119.1(3) . .
C11 C10 H10 120.4 . .
C9 C10 H10 120.4 . .
C7 C8 C9 119.2(3) . .
C7 C8 H8 120.4 . .
C9 C8 H8 120.4 . .
N4 C7 C8 122.9(3) . .
N4 C7 H7 118.6 . .
C8 C7 H7 118.6 . .
C8 C9 C10 118.9(3) . .
C8 C9 H9 120.6 . .
C10 C9 H9 120.6 . .
C12 N5 O2 109.7(2) . .
C12 N5 Ni1 115.49(18) . 2_675
O2 N5 Ni1 132.90(16) . 2_675
C7 N4 C11 117.8(3) . .
C7 N4 Ni1 127.7(2) . 2_675
C11 N4 Ni1 114.56(18) . 2_675

loop_
_geom_bond_atom_site_label_1
_geom_bond_atom_site_label_2
_geom_bond_distance
_geom_bond_site_symmetry_2
Ni1 O1 2.029(2) .
Ni1 O2 2.0393(19) .
Ni1 N5 2.061(2) 2_675
Ni1 N4 2.068(2) 2_675
Ni1 N7 2.145(2) .
Ni1 N8 2.197(2) .
Ni2 O2 1.8264(19) .
Ni2 N6 1.839(2) .
Ni2 N2 1.862(2) .
Ni2 N1 1.889(2) .
Cl1 O6 1.398(3) .
Cl1 O5 1.401(3) .
Cl1 O4 1.408(3) .
Cl1 O3 1.430(3) .
O1 N2 1.351(3) .
O2 N5 1.410(3) .
N1 C1 1.346(4) .
N1 C5 1.368(4) .
N2 C6 1.302(3) .
N3 C6 1.364(4) .
N3 H3B 0.8600 .
N3 H3C 0.8600 .
N6 C12 1.335(3) .
N6 H6 0.8600 .
N8 C22 1.333(4) .
N8 C18 1.337(4) .
C1 C2 1.381(4) .
C1 H1 0.9300 .
C2 C3 1.365(5) .
C2 H2 0.9300 .
C3 C4 1.384(5) .
C3 H3A 0.9300 .
C4 C5 1.393(4) .
C4 H4 0.9300 .
C5 C6 1.453(4) .
C18 C19 1.370(4) .
C18 H18 0.9300 .
C19 C20 1.374(5) .
C19 H19 0.9300 .
C22 C21 1.383(5) .
C22 H22 0.9300 .
C21 C20 1.377(5) .
C21 H21 0.9300 .
C20 H20 0.9300 .
C17 N7 1.329(4) .
C17 C16 1.366(5) .
C17 H17 0.9300 .
C13 N7 1.334(4) .
C13 C14 1.364(5) .
C13 H13 0.9300 .
C14 C15 1.365(6) .
C14 H14 0.9300 .
C16 C15 1.366(6) .
C16 H16 0.9300 .
C15 H15 0.9300 .
C11 N4 1.361(4) .
C11 C10 1.373(4) .
C11 C12 1.479(4) .
C12 N5 1.311(3) .
C10 C9 1.385(4) .
C10 H10 0.9300 .
C8 C7 1.373(5) .
C8 C9 1.376(5) .
C8 H8 0.9300 .
C7 N4 1.338(4) .
C7 H7 0.9300 .
C9 H9 0.9300 .
N5 Ni1 2.061(2) 2_675
N4 Ni1 2.068(2) 2_675
